data_7206093
loop_
_publ_author_name
'Zouev, I.'
'Cao, Den-Ke'
'Sreevidya, T. V.'
'Telzhensky, M.'
'Botoshansky, M.'
'Kaftory, M.'

_publ_section_title
;
 Photodimerization of anthracene derivatives in their neat solid state
 and in solid molecular compounds
;
_journal_issue 13
_journal_name_full CrystEngComm
_journal_page_first 4376
_journal_paper_doi 10.1039/c0ce00739k
_journal_volume 13
_journal_year 2011
_chemical_formula_moiety 'C30 H22 O2, C36 C32 O4'
_chemical_formula_sum 'C66 H54 O6'
_chemical_formula_weight 943.09
_chemical_name_systematic
;
1,1,6,6-tetraphenyl-2,4-hexadiyne-1,6-diol with 9-carbopropoxyanthracene
;
_space_group_IT_number 2
_symmetry_cell_setting triclinic
_symmetry_space_group_name_Hall '-P 1'
_symmetry_space_group_name_H-M 'P -1'
_atom_sites_solution_hydrogens geom
_atom_sites_solution_primary direct
_atom_sites_solution_secondary difmap
_audit_creation_method SHELXL-97
_cell_angle_alpha 109.68(2)
_cell_angle_beta 99.28(3)
_cell_angle_gamma 96.19(3)
_cell_formula_units_Z 1
_cell_length_a 9.341(2)
_cell_length_b 10.333(3)
_cell_length_c 14.545(4)
_cell_measurement_reflns_used 10662
_cell_measurement_temperature 293(2)
_cell_measurement_theta_max 27.485
_cell_measurement_theta_min 1.018
_cell_volume 1284.6(6)
_computing_cell_refinement 'Denzo SMN (Otwinowski & Minor, 1997)'
_computing_data_collection 'Collect (Nonius, 2000)'
_computing_data_reduction 'Denzo SMN (Otwinowski & Minor, 1997)'
_computing_molecular_graphics 'Ortep-3 for Windows (Farrugia, 1999)'
_computing_structure_refinement 'SHELXL-97 (Sheldrick, 1997)'
_computing_structure_solution 'SHELXS-97 (Sheldrick, 1990)'
_diffrn_ambient_temperature 293(2)
_diffrn_detector_area_resol_mean 95
_diffrn_measured_fraction_theta_full 0.913
_diffrn_measured_fraction_theta_max 0.913
_diffrn_measurement_device_type 'Kappa CCD'
_diffrn_measurement_method 'phi scan & omega scan'
_diffrn_radiation_monochromator graphite
_diffrn_radiation_source 'fine-focus sealed tube'
_diffrn_radiation_type MoK\a
_diffrn_radiation_wavelength 0.71073
_diffrn_reflns_av_R_equivalents 0.191
_diffrn_reflns_av_sigmaI/netI 0.1010
_diffrn_reflns_limit_h_max 11
_diffrn_reflns_limit_h_min 0
_diffrn_reflns_limit_k_max 12
_diffrn_reflns_limit_k_min -12
_diffrn_reflns_limit_l_max 16
_diffrn_reflns_limit_l_min -17
_diffrn_reflns_number 4183
_diffrn_reflns_theta_full 25.05
_diffrn_reflns_theta_max 25.05
_diffrn_reflns_theta_min 2.12
_diffrn_standards_decay_% none
_diffrn_standards_interval_count none
_diffrn_standards_interval_time none
_diffrn_standards_number none
_exptl_absorpt_coefficient_mu 0.077
_exptl_absorpt_correction_type none
_exptl_absorpt_process_details none
_exptl_crystal_colour yellow
_exptl_crystal_density_diffrn 1.219
_exptl_crystal_density_meas ?
_exptl_crystal_density_method 'not measured'
_exptl_crystal_description prism
_exptl_crystal_F_000 498
_exptl_crystal_size_max 0.60
_exptl_crystal_size_mid 0.30
_exptl_crystal_size_min 0.15
_refine_diff_density_max 0.200
_refine_diff_density_min -0.133
_refine_diff_density_rms 0.036
_refine_ls_extinction_coef 0.042(8)
_refine_ls_extinction_expression Fc^*^=kFc[1+0.001xFc^2^\l^3^/sin(2\q)]^-1/4^
_refine_ls_extinction_method SHELXL
_refine_ls_goodness_of_fit_ref 1.261
_refine_ls_hydrogen_treatment constr
_refine_ls_matrix_type full
_refine_ls_number_parameters 354
_refine_ls_number_reflns 4157
_refine_ls_number_restraints 0
_refine_ls_restrained_S_all 1.261
_refine_ls_R_factor_all 0.2073
_refine_ls_R_factor_gt 0.0816
_refine_ls_shift/su_max 0.022
_refine_ls_shift/su_mean 0.001
_refine_ls_structure_factor_coef Fsqd
_refine_ls_weighting_details 'calc w=1/[\s^2^(Fo^2^)+(0.0644P)^2^+0.0000P] where P=(Fo^2^+2Fc^2^)/3'
_refine_ls_weighting_scheme calc
_refine_ls_wR_factor_gt 0.1876
_refine_ls_wR_factor_ref 0.2123
_reflns_number_gt 1569
_reflns_number_total 4157
_reflns_threshold_expression >2sigma(I)
_cod_data_source_file c0ce00739k.txt
_cod_data_source_block (I-3d)
_cod_depositor_comments
;
The following automatic conversions were performed:

'_exptl_crystal_density_meas' value 'none' was changed to '?' - the
value is perceived as not measured.

Automatic conversion script
Id: cif_fix_values 3008 2015-01-20 13:52:24Z robertas 
;
_cod_database_code 7206093

loop_
_symmetry_equiv_pos_as_xyz
'x, y, z'
'-x, -y, -z'

loop_
_atom_site_label
_atom_site_type_symbol
_atom_site_fract_x
_atom_site_fract_y
_atom_site_fract_z
_atom_site_U_iso_or_equiv
_atom_site_adp_type
_atom_site_occupancy
_atom_site_symmetry_multiplicity
_atom_site_calc_flag
_atom_site_refinement_flags
_atom_site_disorder_assembly
_atom_site_disorder_group
O1 O 1.2060(3) 0.8584(3) 0.4829(3) 0.1006(10) Uani 1 1 d . . .
H1 H 1.2498 0.8647 0.5383 0.12(2) Uiso 1 1 calc R . .
O2 O 0.6140(5) 0.0797(5) 0.3305(3) 0.1523(17) Uani 1 1 d . . .
O3 O 0.4022(5) 0.0748(4) 0.2371(2) 0.1195(12) Uani 1 1 d . . .
C1 C 1.0401(5) 0.5454(5) 0.4832(3) 0.0881(13) Uani 1 1 d . . .
C2 C 1.1086(5) 0.6216(5) 0.4528(3) 0.0874(14) Uani 1 1 d . . .
C3 C 1.1889(4) 0.7175(5) 0.4146(3) 0.0783(12) Uani 1 1 d . . .
C4 C 1.0924(5) 0.7132(5) 0.3146(3) 0.0838(13) Uani 1 1 d . . .
C5 C 0.9652(6) 0.7671(6) 0.3198(5) 0.1183(18) Uani 1 1 d . . .
H5 H 0.9378 0.8047 0.3808 0.13(2) Uiso 1 1 calc R . .
C6 C 0.8780(7) 0.7647(7) 0.2324(6) 0.146(2) Uani 1 1 d . . .
H6 H 0.7916 0.8016 0.2356 0.17(3) Uiso 1 1 calc R . .
C7 C 0.9149(8) 0.7094(7) 0.1413(5) 0.136(2) Uani 1 1 d . . .
H7 H 0.8541 0.7085 0.0837 0.19(3) Uiso 1 1 calc R . .
C8 C 1.0398(8) 0.6566(7) 0.1361(5) 0.132(2) Uani 1 1 d . . .
H8 H 1.0654 0.6201 0.0745 0.13(2) Uiso 1 1 calc R . .
C9 C 1.1336(7) 0.6555(6) 0.2231(4) 0.1130(17) Uani 1 1 d . . .
H9 H 1.2194 0.6177 0.2193 0.25(4) Uiso 1 1 calc R . .
C10 C 1.3408(5) 0.6790(6) 0.4013(3) 0.0787(12) Uani 1 1 d . . .
C11 C 1.4530(6) 0.7770(6) 0.4015(3) 0.1027(15) Uani 1 1 d . . .
H11 H 1.4374 0.8679 0.4126 0.093(16) Uiso 1 1 calc R . .
C12 C 1.5906(6) 0.7426(8) 0.3851(4) 0.1218(19) Uani 1 1 d . . .
H12 H 1.6653 0.8099 0.3854 0.18(3) Uiso 1 1 calc R . .
C13 C 1.6132(7) 0.6088(8) 0.3688(4) 0.1210(18) Uani 1 1 d . . .
H13 H 1.7037 0.5851 0.3575 0.18(3) Uiso 1 1 calc R . .
C14 C 1.5055(7) 0.5108(7) 0.3690(4) 0.1231(19) Uani 1 1 d . . .
H14 H 1.5219 0.4202 0.3582 0.18(3) Uiso 1 1 calc R . .
C15 C 1.3701(6) 0.5462(6) 0.3855(4) 0.1054(16) Uani 1 1 d . . .
H15 H 1.2967 0.4780 0.3858 0.128(18) Uiso 1 1 calc R . .
C16 C 0.6087(6) 0.0165(7) 0.1580(4) 0.091(2) Uani 0.821(7) 1 d P . .
C17 C 0.7187(6) 0.1086(6) 0.1489(4) 0.1036(16) Uani 1 1 d . . .
C18 C 0.7822(7) 0.2388(7) 0.2212(5) 0.1104(17) Uani 1 1 d . . .
H18 H 0.7459 0.2721 0.2791 0.15(3) Uiso 1 1 calc R . .
C19 C 0.8976(7) 0.3175(8) 0.2070(6) 0.133(2) Uani 1 1 d . . .
H19 H 0.9409 0.4031 0.2566 0.13(2) Uiso 1 1 calc R . .
C20 C 0.9537(9) 0.2715(10) 0.1178(6) 0.144(2) Uani 1 1 d . . .
H20 H 1.0306 0.3282 0.1089 0.30(5) Uiso 1 1 calc R . .
C21 C 0.8969(8) 0.1502(9) 0.0488(6) 0.130(2) Uani 1 1 d . . .
H21 H 0.9357 0.1205 -0.0083 0.16(2) Uiso 1 1 calc R . .
C22 C 0.7783(7) 0.0625(7) 0.0585(5) 0.1195(19) Uani 1 1 d . . .
C23 C 0.7274(8) -0.0608(8) -0.0124(6) 0.115(3) Uani 0.821(7) 1 d P . .
H23 H 0.7548 -0.0834 -0.0707 0.22(3) Uiso 1 1 d R . .
C24 C 0.6070(7) -0.1613(6) -0.0065(4) 0.1080(18) Uani 1 1 d . . .
C25 C 0.5570(8) -0.2924(8) -0.0771(5) 0.126(2) Uani 1 1 d . . .
H25 H 0.5979 -0.3192 -0.1334 0.112(18) Uiso 1 1 calc R . .
C26 C 0.4546(10) -0.3809(9) -0.0683(7) 0.171(3) Uani 1 1 d . . .
H26 H 0.4194 -0.4672 -0.1192 0.22(4) Uiso 1 1 calc R . .
C27 C 0.3962(8) -0.3430(9) 0.0219(7) 0.171(3) Uani 1 1 d . . .
H27 H 0.3270 -0.4072 0.0307 0.16(2) Uiso 1 1 calc R . .
C28 C 0.4418(6) -0.2151(7) 0.0929(5) 0.1165(17) Uani 1 1 d . . .
H28 H 0.4034 -0.1923 0.1503 0.080(15) Uiso 1 1 calc R . .
C29 C 0.5448(6) -0.1166(6) 0.0825(4) 0.0941(14) Uani 1 1 d . . .
C30 C 0.5432(8) 0.0590(6) 0.2524(5) 0.1086(17) Uani 1 1 d . . .
C31 C 0.3348(7) 0.1072(8) 0.3264(4) 0.1229(19) Uani 1 1 d . . .
H31A H 0.3477 0.0384 0.3574 0.18(3) Uiso 1 1 calc R . .
H31B H 0.3807 0.1986 0.3750 0.106(19) Uiso 1 1 calc R . .
C32 C 0.1757(8) 0.1041(12) 0.2913(6) 0.156(2) Uani 1 1 d . . .
H32A H 0.1303 0.0115 0.2444 0.22(4) Uiso 1 1 calc R . .
H32B H 0.1642 0.1694 0.2570 0.35(7) Uiso 1 1 calc R . .
C33 C 0.1007(6) 0.1420(6) 0.3776(4) 0.163(2) Uani 1 1 d . . .
H33A H -0.0022 0.1382 0.3537 0.245 Uiso 1 1 calc R . .
H33B H 0.1438 0.2348 0.4230 0.245 Uiso 1 1 calc R . .
H33C H 0.1123 0.0774 0.4115 0.245 Uiso 1 1 calc R . .
C231 C 0.5907(9) -0.0831(14) -0.0688(5) 0.064(7) Uiso 0.179(7) 1 d PR . .
C161 C 0.4900(6) 0.0262(14) 0.1158(4) 0.063(7) Uiso 0.179(7) 1 d PR . .

loop_
_atom_site_aniso_label
_atom_site_aniso_U_11
_atom_site_aniso_U_22
_atom_site_aniso_U_33
_atom_site_aniso_U_23
_atom_site_aniso_U_13
_atom_site_aniso_U_12
O1 0.110(2) 0.106(3) 0.099(2) 0.050(2) 0.027(2) 0.0261(18)
O2 0.127(3) 0.230(5) 0.110(3) 0.067(3) 0.037(3) 0.037(3)
O3 0.125(3) 0.176(3) 0.086(2) 0.075(2) 0.031(2) 0.040(3)
C1 0.093(3) 0.111(4) 0.087(3) 0.058(3) 0.036(2) 0.028(3)
C2 0.085(3) 0.123(4) 0.083(3) 0.063(3) 0.034(2) 0.027(3)
C3 0.080(3) 0.092(3) 0.083(3) 0.054(3) 0.028(2) 0.013(3)
C4 0.070(3) 0.115(4) 0.086(3) 0.068(3) 0.013(3) 0.001(3)
C5 0.071(4) 0.204(6) 0.132(5) 0.116(4) 0.034(3) 0.043(4)
C6 0.087(4) 0.230(7) 0.177(7) 0.135(6) 0.034(5) 0.042(4)
C7 0.094(5) 0.218(7) 0.133(6) 0.113(5) 0.024(5) 0.017(4)
C8 0.128(5) 0.188(6) 0.096(5) 0.079(4) 0.021(4) 0.015(5)
C9 0.121(5) 0.149(5) 0.084(4) 0.065(3) 0.022(3) 0.008(4)
C10 0.066(3) 0.105(4) 0.083(3) 0.056(3) 0.021(2) 0.008(3)
C11 0.088(4) 0.112(5) 0.125(4) 0.065(3) 0.029(3) 0.006(3)
C12 0.082(4) 0.158(6) 0.149(5) 0.074(4) 0.050(3) 0.017(4)
C13 0.110(5) 0.148(6) 0.132(5) 0.066(4) 0.055(4) 0.044(5)
C14 0.104(5) 0.128(5) 0.169(5) 0.072(4) 0.064(4) 0.036(4)
C15 0.093(4) 0.115(4) 0.130(4) 0.061(3) 0.048(3) 0.016(4)
C16 0.096(5) 0.105(5) 0.074(4) 0.031(4) 0.032(3) 0.010(4)
C17 0.119(4) 0.112(4) 0.104(4) 0.052(4) 0.061(4) 0.028(4)
C18 0.113(4) 0.111(5) 0.120(5) 0.055(4) 0.031(4) 0.022(4)
C19 0.120(5) 0.143(6) 0.142(6) 0.072(5) 0.013(5) 0.003(5)
C20 0.134(6) 0.201(8) 0.145(7) 0.100(6) 0.068(5) 0.057(6)
C21 0.160(7) 0.146(6) 0.123(6) 0.071(5) 0.065(5) 0.056(5)
C22 0.150(5) 0.117(5) 0.118(5) 0.065(4) 0.054(4) 0.021(4)
C23 0.146(6) 0.122(6) 0.081(5) 0.046(4) 0.037(4) -0.002(5)
C24 0.160(5) 0.109(4) 0.063(3) 0.032(3) 0.023(4) 0.049(4)
C25 0.125(5) 0.140(6) 0.087(5) 0.014(4) 0.003(4) 0.026(4)
C26 0.132(7) 0.140(7) 0.181(9) -0.003(7) 0.005(6) 0.016(5)
C27 0.135(6) 0.143(6) 0.203(9) 0.030(6) 0.050(6) -0.020(6)
C28 0.091(4) 0.122(5) 0.130(5) 0.040(4) 0.026(4) 0.004(4)
C29 0.107(4) 0.099(4) 0.081(4) 0.041(3) 0.017(3) 0.019(3)
C30 0.120(5) 0.120(4) 0.084(4) 0.031(3) 0.036(4) 0.008(4)
C31 0.120(5) 0.169(6) 0.109(4) 0.071(5) 0.046(4) 0.045(5)
C32 0.141(6) 0.223(9) 0.133(5) 0.074(7) 0.064(5) 0.074(6)
C33 0.150(5) 0.194(6) 0.159(6) 0.062(5) 0.052(5) 0.057(5)

loop_
_atom_type_symbol
_atom_type_description
_atom_type_scat_dispersion_real
_atom_type_scat_dispersion_imag
_atom_type_scat_source
C C 0.0033 0.0016 'International Tables Vol C Tables 4.2.6.8 and 6.1.1.4'
H H 0.0000 0.0000 'International Tables Vol C Tables 4.2.6.8 and 6.1.1.4'
O O 0.0106 0.0060 'International Tables Vol C Tables 4.2.6.8 and 6.1.1.4'

loop_
_geom_angle_atom_site_label_1
_geom_angle_atom_site_label_2
_geom_angle_atom_site_label_3
_geom_angle
_geom_angle_site_symmetry_1
_geom_angle_site_symmetry_3
_geom_angle_publ_flag
C3 O1 H1 109.5 . . ?
C30 O3 C31 115.6(4) . . ?
C2 C1 C1 178.9(6) . 2_766 ?
C1 C2 C3 178.2(5) . . ?
O1 C3 C2 109.5(4) . . ?
O1 C3 C10 110.0(3) . . ?
C2 C3 C10 110.5(4) . . ?
O1 C3 C4 105.5(4) . . ?
C2 C3 C4 109.2(3) . . ?
C10 C3 C4 112.0(4) . . ?
C5 C4 C9 121.0(5) . . ?
C5 C4 C3 117.5(5) . . ?
C9 C4 C3 121.5(5) . . ?
C4 C5 C6 118.6(6) . . ?
C4 C5 H5 120.7 . . ?
C6 C5 H5 120.7 . . ?
C7 C6 C5 122.1(7) . . ?
C7 C6 H6 119.0 . . ?
C5 C6 H6 119.0 . . ?
C8 C7 C6 119.3(6) . . ?
C8 C7 H7 120.3 . . ?
C6 C7 H7 120.3 . . ?
C7 C8 C9 121.3(7) . . ?
C7 C8 H8 119.4 . . ?
C9 C8 H8 119.4 . . ?
C4 C9 C8 117.7(7) . . ?
C4 C9 H9 121.2 . . ?
C8 C9 H9 121.2 . . ?
C11 C10 C15 117.0(5) . . ?
C11 C10 C3 120.5(5) . . ?
C15 C10 C3 122.5(4) . . ?
C10 C11 C12 121.4(6) . . ?
C10 C11 H11 119.3 . . ?
C12 C11 H11 119.3 . . ?
C13 C12 C11 119.2(6) . . ?
C13 C12 H12 120.4 . . ?
C11 C12 H12 120.4 . . ?
C14 C13 C12 120.7(7) . . ?
C14 C13 H13 119.7 . . ?
C12 C13 H13 119.7 . . ?
C13 C14 C15 119.6(6) . . ?
C13 C14 H14 120.2 . . ?
C15 C14 H14 120.2 . . ?
C10 C15 C14 122.2(5) . . ?
C10 C15 H15 118.9 . . ?
C14 C15 H15 118.9 . . ?
C161 C16 C17 110.4(7) . . ?
C161 C16 C29 71.9(7) . . ?
C17 C16 C29 124.0(6) . . ?
C161 C16 C30 84.9(5) . . ?
C17 C16 C30 119.3(6) . . ?
C29 C16 C30 116.6(5) . . ?
C16 C17 C18 125.1(6) . . ?
C16 C17 C22 117.1(6) . . ?
C18 C17 C22 117.7(6) . . ?
C19 C18 C17 120.0(7) . . ?
C19 C18 H18 120.0 . . ?
C17 C18 H18 120.0 . . ?
C18 C19 C20 121.6(8) . . ?
C18 C19 H19 119.2 . . ?
C20 C19 H19 119.2 . . ?
C21 C20 C19 119.9(8) . . ?
C21 C20 H20 120.1 . . ?
C19 C20 H20 120.1 . . ?
C20 C21 C22 121.8(8) . . ?
C20 C21 H21 119.1 . . ?
C22 C21 H21 119.1 . . ?
C23 C22 C21 119.3(7) . . ?
C23 C22 C17 121.7(6) . . ?
C21 C22 C17 119.0(6) . . ?
C22 C23 C231 118.5(8) . . ?
C22 C23 C24 122.8(7) . . ?
C231 C23 C24 59.2(5) . . ?
C22 C23 H23 121.2 . . ?
C231 C23 H23 84.0 . . ?
C24 C23 H23 115.5 . . ?
C25 C24 C231 99.1(7) . . ?
C25 C24 C29 119.8(6) . . ?
C231 C24 C29 116.6(5) . . ?
C25 C24 C23 123.8(7) . . ?
C231 C24 C23 55.9(5) . . ?
C29 C24 C23 116.4(6) . . ?
C26 C25 C24 122.6(8) . . ?
C26 C25 H25 118.7 . . ?
C24 C25 H25 118.7 . . ?
C25 C26 C27 119.1(8) . . ?
C25 C26 H26 120.5 . . ?
C27 C26 H26 120.5 . . ?
C28 C27 C26 120.1(8) . . ?
C28 C27 H27 119.9 . . ?
C26 C27 H27 119.9 . . ?
C27 C28 C29 121.6(7) . . ?
C27 C28 H28 119.2 . . ?
C29 C28 H28 119.2 . . ?
C28 C29 C16 124.9(6) . . ?
C28 C29 C24 116.6(6) . . ?
C16 C29 C24 117.9(5) . . ?
C28 C29 C161 107.8(6) . . ?
C16 C29 C161 47.4(3) . . ?
C24 C29 C161 120.6(5) . . ?
O2 C30 O3 123.5(5) . . ?
O2 C30 C16 121.5(6) . . ?
O3 C30 C16 115.0(6) . . ?
O2 C30 C161 161.0(6) . . ?
O3 C30 C161 75.0(4) . . ?
C16 C30 C161 40.0(3) . . ?
C32 C31 O3 107.0(5) . . ?
C32 C31 H31A 110.3 . . ?
O3 C31 H31A 110.3 . . ?
C32 C31 H31B 110.3 . . ?
O3 C31 H31B 110.3 . . ?
H31A C31 H31B 108.6 . . ?
C31 C32 C33 110.4(6) . . ?
C31 C32 H32A 109.6 . . ?
C33 C32 H32A 109.6 . . ?
C31 C32 H32B 109.6 . . ?
C33 C32 H32B 109.6 . . ?
H32A C32 H32B 108.1 . . ?
C32 C33 H33A 109.5 . . ?
C32 C33 H33B 109.5 . . ?
H33A C33 H33B 109.5 . . ?
C32 C33 H33C 109.5 . . ?
H33A C33 H33C 109.5 . . ?
H33B C33 H33C 109.5 . . ?
C161 C231 C23 140.8(8) 2_655 . ?
C161 C231 C24 149.6(8) 2_655 . ?
C23 C231 C24 64.9(4) . . ?
C161 C231 H23 123.4 2_655 . ?
C23 C231 H23 35.0 . . ?
C24 C231 H23 87.0 . . ?
C16 C161 C231 151.8(10) . 2_655 ?
C16 C161 C29 60.7(6) . . ?
C231 C161 C29 132.3(7) 2_655 . ?
C16 C161 C30 55.1(4) . . ?
C231 C161 C30 131.4(8) 2_655 . ?
C29 C161 C30 94.5(6) . . ?

loop_
_geom_bond_atom_site_label_1
_geom_bond_atom_site_label_2
_geom_bond_distance
_geom_bond_site_symmetry_2
_geom_bond_publ_flag
O1 C3 1.434(4) . ?
O1 H1 0.8200 . ?
O2 C30 1.156(6) . ?
O3 C30 1.336(6) . ?
O3 C31 1.488(6) . ?
C1 C2 1.200(5) . ?
C1 C1 1.399(9) 2_766 ?
C2 C3 1.482(6) . ?
C3 C10 1.539(6) . ?
C3 C4 1.568(5) . ?
C4 C5 1.368(6) . ?
C4 C9 1.398(6) . ?
C5 C6 1.386(7) . ?
C5 H5 0.9300 . ?
C6 C7 1.371(7) . ?
C6 H6 0.9300 . ?
C7 C8 1.342(7) . ?
C7 H7 0.9300 . ?
C8 C9 1.423(7) . ?
C8 H8 0.9300 . ?
C9 H9 0.9300 . ?
C10 C11 1.375(5) . ?
C10 C15 1.378(6) . ?
C11 C12 1.405(6) . ?
C11 H11 0.9300 . ?
C12 C13 1.368(7) . ?
C12 H12 0.9300 . ?
C13 C14 1.349(7) . ?
C13 H13 0.9300 . ?
C14 C15 1.389(6) . ?
C14 H14 0.9300 . ?
C15 H15 0.9300 . ?
C16 C161 1.209(8) . ?
C16 C17 1.377(7) . ?
C16 C29 1.431(6) . ?
C16 C30 1.541(7) . ?
C17 C18 1.393(6) . ?
C17 C22 1.463(7) . ?
C18 C19 1.365(7) . ?
C18 H18 0.9300 . ?
C19 C20 1.429(8) . ?
C19 H19 0.9300 . ?
C20 C21 1.303(7) . ?
C20 H20 0.9300 . ?
C21 C22 1.409(7) . ?
C21 H21 0.9300 . ?
C22 C23 1.319(7) . ?
C23 C231 1.352(9) . ?
C23 C24 1.480(7) . ?
C23 H23 0.8878 . ?
C24 C25 1.370(7) . ?
C24 C231 1.404(10) . ?
C24 C29 1.458(6) . ?
C25 C26 1.303(8) . ?
C25 H25 0.9300 . ?
C26 C27 1.451(9) . ?
C26 H26 0.9300 . ?
C27 C28 1.345(7) . ?
C27 H27 0.9300 . ?
C28 C29 1.388(6) . ?
C28 H28 0.9300 . ?
C29 C161 1.560(13) . ?
C30 C161 1.871(9) . ?
C31 C32 1.485(7) . ?
C31 H31A 0.9700 . ?
C31 H31B 0.9700 . ?
C32 C33 1.493(7) . ?
C32 H32A 0.9700 . ?
C32 H32B 0.9700 . ?
C33 H33A 0.9600 . ?
C33 H33B 0.9600 . ?
C33 H33C 0.9600 . ?
C231 C161 1.257(15) 2_655 ?
C231 H23 1.5384 . ?
C161 C231 1.26(2) 2_655 ?

loop_
_geom_torsion_atom_site_label_1
_geom_torsion_atom_site_label_2
_geom_torsion_atom_site_label_3
_geom_torsion_atom_site_label_4
_geom_torsion
_geom_torsion_site_symmetry_1
_geom_torsion_site_symmetry_2
_geom_torsion_site_symmetry_3
_geom_torsion_site_symmetry_4
_geom_torsion_publ_flag
C1 C1 C2 C3 98(36) 2_766 . . . ?
C1 C2 C3 O1 70(16) . . . . ?
C1 C2 C3 C10 -168(15) . . . . ?
C1 C2 C3 C4 -45(16) . . . . ?
O1 C3 C4 C5 -49.9(5) . . . . ?
C2 C3 C4 C5 67.8(5) . . . . ?
C10 C3 C4 C5 -169.5(4) . . . . ?
O1 C3 C4 C9 130.7(4) . . . . ?
C2 C3 C4 C9 -111.7(5) . . . . ?
C10 C3 C4 C9 11.0(6) . . . . ?
C9 C4 C5 C6 -0.6(7) . . . . ?
C3 C4 C5 C6 -180.0(4) . . . . ?
C4 C5 C6 C7 0.3(8) . . . . ?
C5 C6 C7 C8 -0.4(9) . . . . ?
C6 C7 C8 C9 0.7(9) . . . . ?
C5 C4 C9 C8 0.8(7) . . . . ?
C3 C4 C9 C8 -179.8(4) . . . . ?
C7 C8 C9 C4 -0.9(8) . . . . ?
O1 C3 C10 C11 -35.8(5) . . . . ?
C2 C3 C10 C11 -156.9(4) . . . . ?
C4 C3 C10 C11 81.2(5) . . . . ?
O1 C3 C10 C15 146.5(4) . . . . ?
C2 C3 C10 C15 25.4(5) . . . . ?
C4 C3 C10 C15 -96.6(5) . . . . ?
C15 C10 C11 C12 0.6(6) . . . . ?
C3 C10 C11 C12 -177.2(4) . . . . ?
C10 C11 C12 C13 0.0(8) . . . . ?
C11 C12 C13 C14 -0.5(8) . . . . ?
C12 C13 C14 C15 0.3(9) . . . . ?
C11 C10 C15 C14 -0.8(7) . . . . ?
C3 C10 C15 C14 177.0(4) . . . . ?
C13 C14 C15 C10 0.3(8) . . . . ?
C161 C16 C17 C18 98.3(8) . . . . ?
C29 C16 C17 C18 179.8(5) . . . . ?
C30 C16 C17 C18 2.6(9) . . . . ?
C161 C16 C17 C22 -85.0(8) . . . . ?
C29 C16 C17 C22 -3.6(8) . . . . ?
C30 C16 C17 C22 179.3(5) . . . . ?
C16 C17 C18 C19 175.5(5) . . . . ?
C22 C17 C18 C19 -1.2(7) . . . . ?
C17 C18 C19 C20 1.8(8) . . . . ?
C18 C19 C20 C21 -1.9(9) . . . . ?
C19 C20 C21 C22 1.3(10) . . . . ?
C20 C21 C22 C23 -178.3(6) . . . . ?
C20 C21 C22 C17 -0.8(9) . . . . ?
C16 C17 C22 C23 1.2(8) . . . . ?
C18 C17 C22 C23 178.1(6) . . . . ?
C16 C17 C22 C21 -176.3(5) . . . . ?
C18 C17 C22 C21 0.6(7) . . . . ?
C21 C22 C23 C231 -112.4(8) . . . . ?
C17 C22 C23 C231 70.2(9) . . . . ?
C21 C22 C23 C24 177.7(5) . . . . ?
C17 C22 C23 C24 0.2(9) . . . . ?
C22 C23 C24 C25 -176.9(5) . . . . ?
C231 C23 C24 C25 77.0(7) . . . . ?
C22 C23 C24 C231 106.1(9) . . . . ?
C22 C23 C24 C29 0.6(8) . . . . ?
C231 C23 C24 C29 -105.5(6) . . . . ?
C231 C24 C25 C26 -127.9(7) . . . . ?
C29 C24 C25 C26 -0.1(9) . . . . ?
C23 C24 C25 C26 177.3(6) . . . . ?
C24 C25 C26 C27 -3.5(11) . . . . ?
C25 C26 C27 C28 3.6(11) . . . . ?
C26 C27 C28 C29 0.0(10) . . . . ?
C27 C28 C29 C16 -174.1(5) . . . . ?
C27 C28 C29 C24 -3.4(8) . . . . ?
C27 C28 C29 C161 135.9(6) . . . . ?
C161 C16 C29 C28 -82.2(7) . . . . ?
C17 C16 C29 C28 175.0(5) . . . . ?
C30 C16 C29 C28 -7.8(8) . . . . ?
C161 C16 C29 C24 107.2(6) . . . . ?
C17 C16 C29 C24 4.4(7) . . . . ?
C30 C16 C29 C24 -178.4(5) . . . . ?
C17 C16 C29 C161 -102.9(7) . . . . ?
C30 C16 C29 C161 74.4(7) . . . . ?
C25 C24 C29 C28 3.5(7) . . . . ?
C231 C24 C29 C28 122.8(8) . . . . ?
C23 C24 C29 C28 -174.1(5) . . . . ?
C25 C24 C29 C16 174.9(5) . . . . ?
C231 C24 C29 C16 -65.8(8) . . . . ?
C23 C24 C29 C16 -2.7(6) . . . . ?
C25 C24 C29 C161 -130.3(6) . . . . ?
C231 C24 C29 C161 -11.0(8) . . . . ?
C23 C24 C29 C161 52.1(7) . . . . ?
C31 O3 C30 O2 -6.1(9) . . . . ?
C31 O3 C30 C16 176.4(5) . . . . ?
C31 O3 C30 C161 178.4(6) . . . . ?
C161 C16 C30 O2 -174.5(9) . . . . ?
C17 C16 C30 O2 -63.9(8) . . . . ?
C29 C16 C30 O2 118.7(6) . . . . ?
C161 C16 C30 O3 3.1(9) . . . . ?
C17 C16 C30 O3 113.6(6) . . . . ?
C29 C16 C30 O3 -63.7(7) . . . . ?
C17 C16 C30 C161 110.6(9) . . . . ?
C29 C16 C30 C161 -66.8(8) . . . . ?
C30 O3 C31 C32 -173.6(6) . . . . ?
O3 C31 C32 C33 -177.5(6) . . . . ?
C22 C23 C231 C161 45.8(16) . . . 2_655 ?
C24 C23 C231 C161 159.0(14) . . . 2_655 ?
C22 C23 C231 C24 -113.2(8) . . . . ?
C25 C24 C231 C161 81.6(16) . . . 2_655 ?
C29 C24 C231 C161 -48.3(18) . . . 2_655 ?
C23 C24 C231 C161 -153.5(17) . . . 2_655 ?
C25 C24 C231 C23 -124.9(7) . . . . ?
C29 C24 C231 C23 105.1(7) . . . . ?
C17 C16 C161 C231 -6(2) . . . 2_655 ?
C29 C16 C161 C231 -125.9(19) . . . 2_655 ?
C30 C16 C161 C231 113.9(18) . . . 2_655 ?
C17 C16 C161 C29 120.4(6) . . . . ?
C30 C16 C161 C29 -120.2(5) . . . . ?
C17 C16 C161 C30 -119.4(7) . . . . ?
C29 C16 C161 C30 120.2(5) . . . . ?
C28 C29 C161 C16 121.5(6) . . . . ?
C24 C29 C161 C16 -101.2(6) . . . . ?
C28 C29 C161 C231 -89.7(10) . . . 2_655 ?
C16 C29 C161 C231 148.9(12) . . . 2_655 ?
C24 C29 C161 C231 47.7(12) . . . 2_655 ?
C28 C29 C161 C30 76.1(5) . . . . ?
C16 C29 C161 C30 -45.4(4) . . . . ?
C24 C29 C161 C30 -146.5(5) . . . . ?
O2 C30 C161 C16 15(2) . . . . ?
O3 C30 C161 C16 -177.1(8) . . . . ?
O2 C30 C161 C231 -130.3(19) . . . 2_655 ?
O3 C30 C161 C231 38.0(9) . . . 2_655 ?
C16 C30 C161 C231 -144.9(13) . . . 2_655 ?
O2 C30 C161 C29 64(2) . . . . ?
O3 C30 C161 C29 -128.0(5) . . . . ?
C16 C30 C161 C29 49.1(5) . . . . ?
